data_7700086
loop_
_publ_author_name
'Li, Zhongjing'
'Yokley, Timothy W.'
'Tran, Sheila L.'
'Zong, Jie'
'Schley, Nathan D.'
'Brewster, Timothy P.'

_publ_section_title
;
 Synthesis and characterization of rhodium-aluminum heterobimetallic
 complexes tethered by a 1,3-bis(diphenylphosphino)-2-propanoxy group.
;
_journal_issue 24
_journal_name_full 'Dalton transactions (Cambridge, England : 2003)'
_journal_page_first 8782
_journal_page_last 8790
_journal_paper_doi 10.1039/c9dt00938h
_journal_volume 48
_journal_year 2019
_chemical_formula_moiety 'C54 H52 O2 P4 Rh, 3(C H Cl3), C32 H12 B F24'
_chemical_formula_sum 'C89 H67 B Cl9 F24 O2 P4 Rh'
_chemical_formula_weight 2181.07
_space_group_crystal_system triclinic
_space_group_IT_number 2
_space_group_name_Hall '-P 1'
_space_group_name_H-M_alt 'P -1'
_symmetry_space_group_name_Hall '-P 1'
_symmetry_space_group_name_H-M 'P -1'
_atom_sites_solution_hydrogens geom
_atom_sites_solution_primary dual
_audit_creation_date 2018-10-31
_audit_creation_method
;
Olex2 1.2
(compiled 2018.05.29 svn.r3508 for OlexSys, GUI svn.r5506)
;
_audit_update_record
;
2019-04-22 deposited with the CCDC.    2019-05-14 downloaded from the CCDC.
;
_cell_angle_alpha 82.035(4)
_cell_angle_beta 76.317(4)
_cell_angle_gamma 79.953(4)
_cell_formula_units_Z 2
_cell_length_a 11.4257(6)
_cell_length_b 19.1875(10)
_cell_length_c 22.2983(10)
_cell_measurement_reflns_used 7687
_cell_measurement_temperature 100(2)
_cell_measurement_theta_max 71.3620
_cell_measurement_theta_min 3.2520
_cell_volume 4652.6(4)
_computing_cell_refinement 'CrysAlisPro 1.171.38.46 (Rigaku OD, 2015)'
_computing_data_collection 'CrysAlisPro 1.171.38.46 (Rigaku OD, 2015)'
_computing_data_reduction 'CrysAlisPro 1.171.38.46 (Rigaku OD, 2015)'
_computing_molecular_graphics 'Olex2 (Dolomanov et al., 2009)'
_computing_publication_material 'Olex2 (Dolomanov et al., 2009)'
_computing_structure_refinement 'ShelXL (Sheldrick, 2015)'
_computing_structure_solution 'ShelXT (Sheldrick, 2015)'
_diffrn_ambient_environment N~2~
_diffrn_ambient_temperature 100(2)
_diffrn_detector 'CCD plate'
_diffrn_detector_area_resol_mean 8.1506
_diffrn_detector_type EosS2
_diffrn_measured_fraction_theta_full 0.965
_diffrn_measured_fraction_theta_max 0.939
_diffrn_measurement_details
;
List of Runs (angles in degrees, time in seconds):

  # Type    Start    End  Width  t~exp~   \w     \q     \k     \f   Frames
#--------------------------------------------------------------------------
  1  \w    -63.00  31.00   1.00    3.00    --  -36.45  77.00-120.00   94
  2  \w    -55.00  33.00   1.00    3.00    --  -36.45  38.00-150.00   88
  3  \w   -104.00 -20.00   1.00    3.00    --  -36.45 -57.00-150.00   84
  4  \w      9.00  47.00   1.00    3.00    --   36.45  79.00 149.76   38
  5  \w     10.00 104.00   1.00    3.00    --   36.45  77.00 -60.00   94
  6  \w     10.00 104.00   1.00    3.00    --   36.45  77.00 -30.00   94
  7  \w     10.00 104.00   1.00    3.00    --   36.45  77.00  90.00   94
  8  \w     18.00 106.00   1.00    3.00    --   36.45  38.00  60.00   88
  9  \w      8.00  46.00   1.00    3.00    --   36.45  80.00  19.52   38
 10  \w    -24.00  65.00   1.00    3.00    --   36.45 -80.00 169.15   89
 11  \w     91.00 176.00   1.00   12.00    --  108.65  61.00 -30.00   85
 12  \w     41.00 137.00   1.00   12.00    --  108.65 -80.00 -37.28   96
 13  \w     41.00 137.00   1.00   12.00    --  108.65 -80.00-119.72   96
 14  \w     91.00 176.00   1.00   12.00    --  108.65  61.00 -60.00   85
 15  \w     39.00 178.00   1.00   12.00    --  108.65   0.00 120.00  139
 16  \w     41.00 137.00   1.00   12.00    --  108.65 -80.00 144.38   96
 17  \w     41.00 137.00   1.00   12.00    --  108.65 -80.00 108.11   96
 18  \w     40.00 126.00   1.00   12.00    --  108.65 -45.00 -60.00   86
 19  \w     41.00 137.00   1.00   12.00    --  108.65 -80.00 -94.71   96
 20  \w     40.00 126.00   1.00   12.00    --  108.65 -45.00-150.00   86
 21  \w     82.00 176.00   1.00   12.00    --  108.65  77.00   0.00   94
 22  \w     41.00  55.00   1.00   12.00    --  108.65 -79.00  56.08   14
;
_diffrn_measurement_device 'four-circle diffractometer'
_diffrn_measurement_device_type 'SuperNova, Dual, Cu at zero, EosS2'
_diffrn_measurement_method '\w scans'
_diffrn_orient_matrix_type 'CrysAlisPro convention (1999,Acta A55,543-557)'
_diffrn_orient_matrix_UB_11 0.1099429000
_diffrn_orient_matrix_UB_12 -0.0560010000
_diffrn_orient_matrix_UB_13 0.0097495000
_diffrn_orient_matrix_UB_21 -0.0653225000
_diffrn_orient_matrix_UB_22 -0.0588886000
_diffrn_orient_matrix_UB_23 -0.0118290000
_diffrn_orient_matrix_UB_31 0.0577037000
_diffrn_orient_matrix_UB_32 0.0106916000
_diffrn_orient_matrix_UB_33 -0.0698142000
_diffrn_radiation_monochromator mirror
_diffrn_radiation_probe x-ray
_diffrn_radiation_type CuK\a
_diffrn_radiation_wavelength 1.54184
_diffrn_reflns_av_R_equivalents 0.0586
_diffrn_reflns_av_unetI/netI 0.0851
_diffrn_reflns_Laue_measured_fraction_full 0.965
_diffrn_reflns_Laue_measured_fraction_max 0.939
_diffrn_reflns_limit_h_max 13
_diffrn_reflns_limit_h_min -14
_diffrn_reflns_limit_k_max 23
_diffrn_reflns_limit_k_min -21
_diffrn_reflns_limit_l_max 18
_diffrn_reflns_limit_l_min -27
_diffrn_reflns_number 40515
_diffrn_reflns_point_group_measured_fraction_full 0.965
_diffrn_reflns_point_group_measured_fraction_max 0.939
_diffrn_reflns_theta_full 67.684
_diffrn_reflns_theta_max 72.304
_diffrn_reflns_theta_min 2.351
_diffrn_source 'micro-focus sealed X-ray tube'
_diffrn_source_type 'SuperNova (Cu) X-ray Source'
_exptl_absorpt_coefficient_mu 5.357
_exptl_absorpt_correction_T_max 1.000
_exptl_absorpt_correction_T_min 0.449
_exptl_absorpt_correction_type gaussian
_exptl_absorpt_process_details
;
CrysAlisPro 1.171.38.46 (Rigaku Oxford Diffraction, 2015)
Numerical absorption correction based on gaussian integration over
            a multifaceted crystal model
Empirical absorption correction using spherical harmonics,
 implemented in SCALE3 ABSPACK scaling algorithm.
;
_exptl_crystal_colour yellow
_exptl_crystal_colour_primary yellow
_exptl_crystal_density_diffrn 1.557
_exptl_crystal_description plate
_exptl_crystal_F_000 2192
_exptl_crystal_size_max 0.184
_exptl_crystal_size_mid 0.07
_exptl_crystal_size_min 0.02
_refine_diff_density_max 2.746
_refine_diff_density_min -1.504
_refine_diff_density_rms 0.114
_refine_ls_extinction_method none
_refine_ls_goodness_of_fit_ref 1.026
_refine_ls_hydrogen_treatment constr
_refine_ls_matrix_type full
_refine_ls_number_parameters 1320
_refine_ls_number_reflns 17273
_refine_ls_number_restraints 406
_refine_ls_restrained_S_all 1.050
_refine_ls_R_factor_all 0.1239
_refine_ls_R_factor_gt 0.0929
_refine_ls_shift/su_max 0.004
_refine_ls_shift/su_mean 0.000
_refine_ls_structure_factor_coef Fsqd
_refine_ls_weighting_details 'w=1/[\s^2^(Fo^2^)+(0.0941P)^2^+27.4405P] where P=(Fo^2^+2Fc^2^)/3'
_refine_ls_weighting_scheme calc
_refine_ls_wR_factor_gt 0.2224
_refine_ls_wR_factor_ref 0.2448
_reflns_Friedel_coverage 0.000
_reflns_number_gt 12397
_reflns_number_total 17273
_reflns_threshold_expression 'I > 2\s(I)'
_cod_data_source_file c9dt00938h2.cif
_cod_data_source_block zl-0051
_cod_depositor_comments 'Adding full bibliography for 7700084--7700086.cif.'
_cod_original_cell_volume 4652.7(4)
_cod_database_code 7700086
_shelx_shelxl_version_number 2018/1
_chemical_oxdiff_formula C90H67BCl9F24O2P4Rh1
_shelx_space_group_comment
;
The symmetry employed for this shelxl refinement is uniquely defined
by the following loop, which should always be used as a source of
symmetry information in preference to the above space-group names.
They are only intended as comments.
;
_shelx_estimated_absorpt_t_max 0.900
_shelx_estimated_absorpt_t_min 0.439
_reflns_odcompleteness_completeness 96.62
_reflns_odcompleteness_iscentric 1
_reflns_odcompleteness_theta 66.49
_olex2_refinement_description
;
1. Fixed Uiso
 At 1.2 times of:
  All C(H) groups, All C(H,H) groups
 At 1.5 times of:
  All O(H) groups
2. Restrained distances
 Cl7-C89 \\sim Cl9B-C89B
 with sigma of 0.02
 Cl9-C89 \\sim Cl8B-C89B
 with sigma of 0.02
 Cl8-C89 \\sim Cl7B-C89B
 with sigma of 0.02
 Cl7-Cl9 \\sim Cl9B-Cl8B
 with sigma of 0.04
 Cl7-Cl8 \\sim Cl9B-Cl7B
 with sigma of 0.04
 Cl9-Cl8 \\sim Cl8B-Cl7B
 with sigma of 0.04
 Cl2-Cl3 \\sim Cl2B-Cl3B
 with sigma of 0.04
 Cl1-C87 \\sim Cl1B-C87B
 with sigma of 0.02
 Cl2-C87 \\sim Cl2B-C87B
 with sigma of 0.02
 Cl3-C87 \\sim Cl3B-C87B
 with sigma of 0.02
 Cl1-Cl2 \\sim Cl1B-Cl2B
 with sigma of 0.04
 Cl1-Cl3 \\sim Cl1B-Cl3B
 with sigma of 0.04
 Cl5-C88 \\sim Cl6B-C88B
 with sigma of 0.02
 Cl6-C88 \\sim Cl4B-C88B
 with sigma of 0.02
 Cl4-C88 \\sim Cl5B-C88B
 with sigma of 0.02
 Cl5-Cl6 \\sim Cl6B-Cl4B
 with sigma of 0.04
 Cl5-Cl4 \\sim Cl6B-Cl5B
 with sigma of 0.04
 Cl6-Cl4 \\sim Cl4B-Cl5B
 with sigma of 0.04
 F24B-C0AA \\sim F24-C86
 with sigma of 0.02
 C83-C0AA \\sim C83-C86
 with sigma of 0.02
 F22B-C0AA \\sim F22-C86
 with sigma of 0.02
 F23B-C0AA \\sim F23-C86
 with sigma of 0.02
 F24B-C83 \\sim F24-C83
 with sigma of 0.04
 F24B-F22B \\sim F24-F22
 with sigma of 0.04
 F24B-F23B \\sim F24-F23
 with sigma of 0.04
 C83-F22B \\sim C83-F22
 with sigma of 0.04
 C83-F23B \\sim C83-F23
 with sigma of 0.04
 F22B-F23B \\sim F22-F23
 with sigma of 0.04
3. Uiso/Uaniso restraints and constraints
Cl1 \\sim Cl2 \\sim Cl3 \\sim C87: within 2A with sigma of 0.01 and sigma for
terminal atoms of 0.02
Cl7 \\sim Cl7B \\sim Cl8 \\sim Cl8B \\sim Cl9 \\sim Cl9B \\sim C89 \\sim C89B
\\sim Cl1 \\sim Cl1B \\sim Cl2 \\sim Cl2B \\sim Cl3 \\sim Cl3B \\sim C87 \\sim
C87B: within 2A with sigma of 0.01 and sigma for terminal atoms of 0.02
Cl4 \\sim Cl5 \\sim Cl6: within 2A with sigma of 0.01 and sigma for terminal
atoms of 0.02
Cl4 \\sim Cl4B \\sim Cl5 \\sim Cl5B \\sim Cl6 \\sim Cl6B \\sim C88 \\sim C88B:
within 2A with sigma of 0.01 and sigma for terminal atoms of 0.02
F22 \\sim F22B \\sim F23 \\sim F23B \\sim F24 \\sim F24B \\sim C0AA \\sim C86:
within 2A with sigma of 0.01 and sigma for terminal atoms of 0.02
4. Others
 Sof(Cl7B)=Sof(Cl8B)=Sof(Cl9B)=Sof(C89B)=Sof(H89B)=1-FVAR(1)
 Sof(Cl7)=Sof(Cl8)=Sof(Cl9)=Sof(C89)=Sof(H89)=FVAR(1)
 Sof(Cl1B)=Sof(Cl2B)=Sof(Cl3B)=Sof(C87B)=Sof(H87B)=1-FVAR(2)
 Sof(Cl1)=Sof(Cl2)=Sof(Cl3)=Sof(C87)=Sof(H87)=FVAR(2)
 Sof(Cl4B)=Sof(Cl5B)=Sof(Cl6B)=Sof(C88B)=Sof(H88B)=1-FVAR(3)
 Sof(Cl4)=Sof(Cl5)=Sof(Cl6)=Sof(C88)=Sof(H88)=FVAR(3)
 Sof(F22)=Sof(F23)=Sof(F24)=Sof(C86)=1-FVAR(4)
 Sof(F22B)=Sof(F23B)=Sof(F24B)=Sof(C0AA)=FVAR(4)
5.a Ternary CH refined with riding coordinates:
 C14(H14), C41(H41), C89(H89), C89B(H89B), C87(H87), C87B(H87B), C88(H88),
 C88B(H88B)
5.b Secondary CH2 refined with riding coordinates:
 C13(H13A,H13B), C15(H15A,H15B), C40(H40A,H40B), C42(H42A,H42B)
5.c Aromatic/amide H refined with riding coordinates:
 C2(H2A), C3(H3), C4(H4), C5(H5), C6(H6), C8(H8), C9(H9), C10(H10), C11(H11),
 C12(H12), C17(H17), C18(H18), C19(H19), C20(H20), C21(H21), C23(H23), C24(H24),
  C25(H25), C26(H26), C27(H27), C29(H29), C30(H30), C31(H31), C32(H32),
 C33(H33), C34(H34), C35(H35), C36(H36), C37(H37), C38(H38), C44(H44), C45(H45),
  C46(H46), C47(H47), C48(H48), C50(H50), C51(H51), C52(H52), C53(H53),
 C54(H54), C56(H56), C58(H58), C60(H60), C64(H64), C66(H66), C68(H68), C72(H72),
  C74(H74), C76(H76), C80(H80), C82(H82), C84(H84)
5.d Tetrahedral OH refined with riding coordinates:
 O1(H1)
5.e Idealised tetrahedral OH refined as rotating group:
 O2(H2)
;
_olex2_date_sample_data_collection 2018-10-30
_olex2_exptl_crystal_mounting_method 'mounted in a polyimide loop'
_olex2_submission_special_instructions 'No special instructions were received'
_oxdiff_exptl_absorpt_empirical_details
;
Empirical correction (ABSPACK) includes:
- Absorption correction using spherical harmonics
- Frame scaling
;
_oxdiff_exptl_absorpt_empirical_full_max 1.183
_oxdiff_exptl_absorpt_empirical_full_min 0.891

loop_
_space_group_symop_operation_xyz
'x, y, z'
'-x, -y, -z'

loop_
_atom_site_label
_atom_site_type_symbol
_atom_site_fract_x
_atom_site_fract_y
_atom_site_fract_z
_atom_site_U_iso_or_equiv
_atom_site_adp_type
_atom_site_occupancy
_atom_site_site_symmetry_order
_atom_site_calc_flag
_atom_site_refinement_flags_posn
_atom_site_refinement_flags_adp
_atom_site_refinement_flags_occupancy
_atom_site_disorder_assembly
_atom_site_disorder_group
Rh1 Rh 0.20336(5) 0.23588(3) 0.27640(2) 0.03182(15) Uani 1 1 d . . . . .
P1 P 0.04119(17) 0.19780(9) 0.34828(8) 0.0346(4) Uani 1 1 d . . . . .
P2 P 0.06927(17) 0.28854(9) 0.21545(8) 0.0344(4) Uani 1 1 d . . . . .
P3 P 0.31154(17) 0.25955(9) 0.34365(8) 0.0336(4) Uani 1 1 d . . . . .
P4 P 0.38141(16) 0.22910(8) 0.20035(8) 0.0319(4) Uani 1 1 d . . . . .
O1 O -0.2703(5) 0.3322(3) 0.3308(3) 0.0512(14) Uani 1 1 d . . . . .
H1 H -0.261459 0.367943 0.346274 0.077 Uiso 1 1 calc R . . . .
O2 O 0.6012(5) 0.3539(3) 0.2381(3) 0.0461(13) Uani 1 1 d . . . . .
H2 H 0.608666 0.368008 0.270873 0.069 Uiso 1 1 calc GR . . . .
C1 C 0.0544(7) 0.1585(4) 0.4268(4) 0.0402(16) Uani 1 1 d . . . . .
C2 C 0.0302(8) 0.2007(5) 0.4755(4) 0.0489(19) Uani 1 1 d . . . . .
H2A H 0.005510 0.250484 0.468642 0.059 Uiso 1 1 calc R . . . .
C3 C 0.0425(9) 0.1693(6) 0.5344(4) 0.062(2) Uani 1 1 d . . . . .
H3 H 0.025590 0.198043 0.567803 0.074 Uiso 1 1 calc R . . . .
C4 C 0.0780(9) 0.0987(6) 0.5445(4) 0.065(3) Uani 1 1 d . . . . .
H4 H 0.085974 0.078044 0.584859 0.079 Uiso 1 1 calc R . . . .
C5 C 0.1029(9) 0.0562(5) 0.4968(5) 0.062(3) Uani 1 1 d . . . . .
H5 H 0.128303 0.006523 0.504121 0.075 Uiso 1 1 calc R . . . .
C6 C 0.0907(8) 0.0865(5) 0.4375(4) 0.052(2) Uani 1 1 d . . . . .
H6 H 0.107395 0.057240 0.404534 0.062 Uiso 1 1 calc R . . . .
C7 C -0.0078(6) 0.1249(4) 0.3204(3) 0.0354(15) Uani 1 1 d . . . . .
C8 C 0.0731(8) 0.0867(4) 0.2759(4) 0.055(2) Uani 1 1 d . . . . .
H8 H 0.151451 0.100038 0.258921 0.066 Uiso 1 1 calc R . . . .
C9 C 0.0401(10) 0.0283(5) 0.2556(5) 0.068(3) Uani 1 1 d . . . . .
H9 H 0.097209 0.001754 0.225671 0.081 Uiso 1 1 calc R . . . .
C10 C -0.0728(8) 0.0092(4) 0.2783(4) 0.052(2) Uani 1 1 d . . . . .
H10 H -0.095455 -0.029605 0.263650 0.063 Uiso 1 1 calc R . . . .
C11 C -0.1536(8) 0.0472(5) 0.3227(4) 0.055(2) Uani 1 1 d . . . . .
H11 H -0.232046 0.034038 0.339522 0.066 Uiso 1 1 calc R . . . .
C12 C -0.1208(8) 0.1047(4) 0.3429(4) 0.049(2) Uani 1 1 d . . . . .
H12 H -0.177935 0.130702 0.373203 0.059 Uiso 1 1 calc R . . . .
C13 C -0.1001(7) 0.2606(4) 0.3657(3) 0.0390(16) Uani 1 1 d . . . . .
H13A H -0.161672 0.236049 0.396215 0.047 Uiso 1 1 calc R . . . .
H13B H -0.084299 0.300247 0.385239 0.047 Uiso 1 1 calc R . . . .
C14 C -0.1527(7) 0.2912(4) 0.3097(3) 0.0394(16) Uani 1 1 d . . . . .
H14 H -0.164949 0.250656 0.289180 0.047 Uiso 1 1 calc R . . . .
C15 C -0.0696(7) 0.3362(4) 0.2619(3) 0.0404(17) Uani 1 1 d . . . . .
H15A H -0.044596 0.370520 0.283941 0.048 Uiso 1 1 calc R . . . .
H15B H -0.118040 0.364042 0.232916 0.048 Uiso 1 1 calc R . . . .
C16 C 0.1249(7) 0.3663(4) 0.1668(3) 0.0384(16) Uani 1 1 d . . . . .
C17 C 0.1051(7) 0.3869(4) 0.1077(3) 0.0389(16) Uani 1 1 d . . . . .
H17 H 0.062005 0.359967 0.089925 0.047 Uiso 1 1 calc R . . . .
C18 C 0.1491(8) 0.4476(4) 0.0743(4) 0.0456(19) Uani 1 1 d . . . . .
H18 H 0.134578 0.462203 0.033899 0.055 Uiso 1 1 calc R . . . .
C19 C 0.2137(8) 0.4870(4) 0.0993(4) 0.0478(19) Uani 1 1 d . . . . .
H19 H 0.245183 0.527407 0.075651 0.057 Uiso 1 1 calc R . . . .
C20 C 0.2314(9) 0.4670(4) 0.1582(4) 0.051(2) Uani 1 1 d . . . . .
H20 H 0.274186 0.494076 0.175984 0.061 Uiso 1 1 calc R . . . .
C21 C 0.1870(8) 0.4073(4) 0.1918(4) 0.0439(18) Uani 1 1 d . . . . .
H21 H 0.199080 0.394065 0.232836 0.053 Uiso 1 1 calc R . . . .
C22 C 0.0088(7) 0.2438(4) 0.1653(3) 0.0348(15) Uani 1 1 d . . . . .
C23 C 0.0769(8) 0.1819(4) 0.1412(4) 0.050(2) Uani 1 1 d . . . . .
H23 H 0.153094 0.163792 0.151727 0.061 Uiso 1 1 calc R . . . .
C24 C 0.0352(9) 0.1469(5) 0.1024(5) 0.062(3) Uani 1 1 d . . . . .
H24 H 0.083965 0.105517 0.086006 0.074 Uiso 1 1 calc R . . . .
C25 C -0.0741(9) 0.1701(5) 0.0869(4) 0.053(2) Uani 1 1 d . . . . .
H25 H -0.103326 0.144447 0.061441 0.063 Uiso 1 1 calc R . . . .
C26 C -0.1425(7) 0.2323(4) 0.1091(4) 0.0437(18) Uani 1 1 d . . . . .
H26 H -0.217943 0.250288 0.097706 0.052 Uiso 1 1 calc R . . . .
C27 C -0.1008(7) 0.2680(4) 0.1478(3) 0.0416(17) Uani 1 1 d . . . . .
H27 H -0.148752 0.310266 0.162805 0.050 Uiso 1 1 calc R . . . .
C28 C 0.4093(7) 0.1936(4) 0.3850(3) 0.0362(15) Uani 1 1 d . . . . .
C29 C 0.5018(7) 0.2115(4) 0.4087(4) 0.0440(18) Uani 1 1 d . . . . .
H29 H 0.515557 0.259625 0.403968 0.053 Uiso 1 1 calc R . . . .
C30 C 0.5725(7) 0.1600(4) 0.4385(4) 0.0440(18) Uani 1 1 d . . . . .
H30 H 0.633773 0.172750 0.455368 0.053 Uiso 1 1 calc R . . . .
C31 C 0.5560(8) 0.0898(4) 0.4444(4) 0.049(2) Uani 1 1 d . . . . .
H31 H 0.606796 0.054317 0.464551 0.059 Uiso 1 1 calc R . . . .
C32 C 0.4665(10) 0.0712(4) 0.4214(5) 0.063(3) Uani 1 1 d . . . . .
H32 H 0.455032 0.022731 0.425249 0.076 Uiso 1 1 calc R . . . .
C33 C 0.3916(8) 0.1238(4) 0.3920(4) 0.049(2) Uani 1 1 d . . . . .
H33 H 0.328144 0.111073 0.376762 0.059 Uiso 1 1 calc R . . . .
C34 C 0.2298(8) 0.3041(4) 0.4650(4) 0.049(2) Uani 1 1 d . . . . .
H34 H 0.291616 0.268750 0.476949 0.059 Uiso 1 1 calc R . . . .
C35 C 0.1544(10) 0.3474(5) 0.5080(4) 0.060(3) Uani 1 1 d . . . . .
H35 H 0.165202 0.341385 0.549403 0.072 Uiso 1 1 calc R . . . .
C36 C 0.0633(9) 0.3994(4) 0.4914(4) 0.056(2) Uani 1 1 d . . . . .
H36 H 0.011049 0.427868 0.521385 0.067 Uiso 1 1 calc R . . . .
C37 C 0.0496(8) 0.4090(4) 0.4309(4) 0.052(2) Uani 1 1 d . . . . .
H37 H -0.011708 0.444818 0.418980 0.062 Uiso 1 1 calc R . . . .
C38 C 0.1258(8) 0.3663(4) 0.3869(4) 0.0430(18) Uani 1 1 d . . . . .
H38 H 0.117053 0.373841 0.345036 0.052 Uiso 1 1 calc R . . . .
C39 C 0.2136(7) 0.3133(4) 0.4041(3) 0.0389(16) Uani 1 1 d . . . . .
C40 C 0.4124(7) 0.3256(4) 0.3060(3) 0.0375(16) Uani 1 1 d . . . . .
H40A H 0.362074 0.367950 0.289545 0.045 Uiso 1 1 calc R . . . .
H40B H 0.446301 0.340718 0.338292 0.045 Uiso 1 1 calc R . . . .
C41 C 0.5182(7) 0.3021(4) 0.2535(4) 0.0397(16) Uani 1 1 d . . . . .
H41 H 0.562081 0.254989 0.267098 0.048 Uiso 1 1 calc R . . . .
C42 C 0.4797(7) 0.2970(4) 0.1935(3) 0.0366(15) Uani 1 1 d . . . . .
H42A H 0.553589 0.286181 0.160708 0.044 Uiso 1 1 calc R . . . .
H42B H 0.436100 0.343832 0.180417 0.044 Uiso 1 1 calc R . . . .
C43 C 0.3807(7) 0.2254(4) 0.1186(3) 0.0386(16) Uani 1 1 d . . . . .
C44 C 0.3892(8) 0.1597(4) 0.0962(4) 0.0471(19) Uani 1 1 d . . . . .
H44 H 0.400622 0.117160 0.122836 0.056 Uiso 1 1 calc R . . . .
C45 C 0.3816(9) 0.1558(4) 0.0366(4) 0.052(2) Uani 1 1 d . . . . .
H45 H 0.385727 0.110814 0.022454 0.062 Uiso 1 1 calc R . . . .
C46 C 0.3676(8) 0.2179(5) -0.0035(4) 0.053(2) Uani 1 1 d . . . . .
H46 H 0.362339 0.215448 -0.045052 0.064 Uiso 1 1 calc R . . . .
C47 C 0.3614(8) 0.2830(4) 0.0178(4) 0.0458(19) Uani 1 1 d . . . . .
H47 H 0.352449 0.325355 -0.009367 0.055 Uiso 1 1 calc R . . . .
C48 C 0.3680(7) 0.2873(4) 0.0778(3) 0.0419(17) Uani 1 1 d . . . . .
H48 H 0.363901 0.332396 0.091787 0.050 Uiso 1 1 calc R . . . .
C49 C 0.4804(7) 0.1455(3) 0.2154(3) 0.0343(15) Uani 1 1 d . . . . .
C50 C 0.4303(7) 0.0869(4) 0.2481(4) 0.0442(18) Uani 1 1 d . . . . .
H50 H 0.345371 0.091281 0.265554 0.053 Uiso 1 1 calc R . . . .
C51 C 0.5035(8) 0.0216(4) 0.2556(4) 0.051(2) Uani 1 1 d . . . . .
H51 H 0.468001 -0.018590 0.276938 0.061 Uiso 1 1 calc R . . . .
C52 C 0.6251(8) 0.0152(4) 0.2325(4) 0.0468(19) Uani 1 1 d . . . . .
H52 H 0.675031 -0.028996 0.238922 0.056 Uiso 1 1 calc R . . . .
C53 C 0.6758(8) 0.0718(4) 0.2002(5) 0.056(2) Uani 1 1 d . . . . .
H53 H 0.760965 0.066902 0.183265 0.067 Uiso 1 1 calc R . . . .
C54 C 0.6033(8) 0.1370(4) 0.1920(5) 0.054(2) Uani 1 1 d . . . . .
H54 H 0.639873 0.176380 0.169647 0.065 Uiso 1 1 calc R . . . .
Cl7 Cl -0.4778(6) 0.5869(3) 0.5317(2) 0.1023(16) Uani 0.734(6) 1 d D U P A 1
Cl7B Cl -0.664(2) 0.5543(10) 0.4932(9) 0.154(6) Uani 0.266(6) 1 d D U P A 2
Cl8 Cl -0.7123(7) 0.6299(5) 0.5042(3) 0.158(3) Uani 0.734(6) 1 d D U P A 1
Cl8B Cl -0.6978(19) 0.7051(10) 0.4718(8) 0.146(6) Uani 0.266(6) 1 d D U P A 2
Cl9 Cl -0.5021(7) 0.6914(3) 0.4319(3) 0.130(2) Uani 0.734(6) 1 d D U P A 1
Cl9B Cl -0.487(2) 0.6248(13) 0.5105(12) 0.169(6) Uani 0.266(6) 1 d D U P A 2
C89 C -0.554(2) 0.6154(13) 0.4715(10) 0.131(4) Uani 0.734(6) 1 d D U P A 1
H89 H -0.535824 0.577517 0.442626 0.157 Uiso 0.734(6) 1 calc R . P A 1
C89B C -0.590(3) 0.6306(18) 0.4630(18) 0.142(5) Uani 0.266(6) 1 d D U P A 2
H89B H -0.547193 0.627879 0.418575 0.171 Uiso 0.266(6) 1 calc R . P A 2
Cl1 Cl -0.4383(3) 0.54382(17) 0.1077(2) 0.0798(12) Uani 0.764(5) 1 d D U P B 1
Cl1B Cl -0.4631(19) 0.4683(10) 0.0568(9) 0.132(6) Uani 0.236(5) 1 d D U P B 2
Cl2 Cl -0.2213(4) 0.4858(2) 0.1490(3) 0.114(2) Uani 0.764(5) 1 d D U P B 1
Cl2B Cl -0.4096(17) 0.5265(8) 0.1541(8) 0.106(4) Uani 0.236(5) 1 d D U P B 2
Cl3 Cl -0.3079(7) 0.4134(2) 0.06727(19) 0.109(2) Uani 0.764(5) 1 d D U P B 1
Cl3B Cl -0.2253(14) 0.4296(7) 0.0698(7) 0.089(4) Uani 0.236(5) 1 d D U P B 2
C87 C -0.3449(14) 0.4661(6) 0.1282(6) 0.068(3) Uani 0.764(5) 1 d D U P B 1
H87 H -0.392981 0.439644 0.164938 0.081 Uiso 0.764(5) 1 calc R . P B 1
C87B C -0.370(2) 0.4570(19) 0.1108(15) 0.090(5) Uani 0.236(5) 1 d D U P B 2
H87B H -0.393871 0.414750 0.139943 0.108 Uiso 0.236(5) 1 calc R . P B 2
Cl4 Cl -1.0210(8) 0.7021(7) 0.2393(5) 0.177(3) Uani 0.587(6) 1 d D U P C 2
Cl4B Cl -1.0353(13) 0.7172(9) 0.3138(6) 0.177(5) Uani 0.413(6) 1 d D U P C 1
Cl5 Cl -0.9105(10) 0.8260(6) 0.2316(5) 0.168(3) Uani 0.587(6) 1 d D U P C 2
Cl5B Cl -0.8905(15) 0.6639(10) 0.2115(7) 0.192(5) Uani 0.413(6) 1 d D U P C 1
Cl6 Cl -0.8858(6) 0.7438(6) 0.3151(3) 0.150(3) Uani 0.587(6) 1 d D U P C 2
Cl6B Cl -0.9939(10) 0.8114(8) 0.2082(5) 0.145(4) Uani 0.413(6) 1 d D U P C 1
C88 C -0.901(3) 0.7417(16) 0.2451(13) 0.156(4) Uani 0.587(6) 1 d D U P C 2
H88 H -0.823886 0.718382 0.219653 0.187 Uiso 0.587(6) 1 calc R . P C 2
C88B C -0.939(4) 0.7414(17) 0.2493(13) 0.159(4) Uani 0.413(6) 1 d D U P C 1
H88B H -0.867098 0.753431 0.261647 0.191 Uiso 0.413(6) 1 calc R . P C 1
F1 F -0.6936(7) 0.9918(3) 0.1441(3) 0.0833(19) Uani 1 1 d . . . . .
F2 F -0.7912(11) 0.9704(4) 0.0857(7) 0.180(6) Uani 1 1 d . . . . .
F3 F -0.6070(13) 0.9782(4) 0.0542(5) 0.218(8) Uani 1 1 d . . . . .
F4 F -0.7919(9) 0.6742(7) 0.1097(6) 0.167(5) Uani 1 1 d . . . . .
F5 F -0.7497(12) 0.7295(4) 0.0245(5) 0.175(6) Uani 1 1 d . . . . .
F6 F -0.6243(6) 0.6486(3) 0.0549(4) 0.089(2) Uani 1 1 d . . . . .
F7 F -0.1179(6) 0.9399(3) 0.1370(3) 0.083(2) Uani 1 1 d . . . . .
F8 F -0.2067(11) 0.9553(4) 0.0640(5) 0.149(4) Uani 1 1 d . . . . .
F9 F -0.0189(8) 0.9107(4) 0.0489(4) 0.135(4) Uani 1 1 d . . . . .
F10 F 0.0285(6) 0.6666(3) 0.0139(3) 0.083(2) Uani 1 1 d . . . . .
F11 F -0.1244(5) 0.6111(3) 0.0447(3) 0.0727(16) Uani 1 1 d . . . . .
F12 F -0.0039(6) 0.6069(3) 0.1033(3) 0.0794(18) Uani 1 1 d . . . . .
F13 F -0.1859(7) 0.5768(3) 0.3601(4) 0.101(3) Uani 1 1 d . . . . .
F14 F -0.1287(7) 0.5254(4) 0.2785(3) 0.101(2) Uani 1 1 d . . . . .
F15 F -0.2310(7) 0.4745(3) 0.3584(4) 0.095(2) Uani 1 1 d . . . . .
F16 F -0.6898(9) 0.5191(6) 0.2792(4) 0.138(4) Uani 1 1 d . . . . .
F17 F -0.6542(8) 0.4855(4) 0.3645(4) 0.106(3) Uani 1 1 d . . . . .
F18 F -0.7539(8) 0.5854(4) 0.3501(6) 0.160(5) Uani 1 1 d . . . . .
F19 F -0.2041(6) 0.8751(4) 0.3425(3) 0.086(2) Uani 1 1 d . . . . .
F20 F -0.2619(9) 0.7981(4) 0.4138(5) 0.140(4) Uani 1 1 d . . . . .
F21 F -0.3302(8) 0.9037(6) 0.4222(4) 0.143(4) Uani 1 1 d . . . . .
F22 F -0.8040(13) 0.8151(10) 0.3908(9) 0.131(5) Uani 0.544(13) 1 d D U P D 2
F22B F -0.8187(15) 0.8799(13) 0.3623(10) 0.095(5) Uani 0.456(13) 1 d D U P D 1
F23 F -0.8059(14) 0.9215(10) 0.3608(8) 0.091(5) Uani 0.544(13) 1 d D U P D 2
F23B F -0.7416(15) 0.9688(10) 0.3679(9) 0.118(6) Uani 0.456(13) 1 d D U P D 1
F24 F -0.757(2) 0.8779(15) 0.4473(7) 0.103(5) Uani 0.544(13) 1 d D U P D 2
F24B F -0.762(3) 0.8939(18) 0.4439(8) 0.103(6) Uani 0.456(13) 1 d D U P D 1
C0AA C -0.7292(19) 0.8982(15) 0.3858(11) 0.097(5) Uani 0.456(13) 1 d D U P D 1
C55 C -0.5404(7) 0.7780(4) 0.1708(3) 0.0385(16) Uani 1 1 d . . . . .
C56 C -0.5776(7) 0.8506(4) 0.1565(4) 0.0429(17) Uani 1 1 d . . . . .
H56 H -0.552723 0.884109 0.176755 0.052 Uiso 1 1 calc R . . . .
C57 C -0.6497(8) 0.8751(4) 0.1138(4) 0.050(2) Uani 1 1 d . . . . .
C58 C -0.6892(8) 0.8277(5) 0.0838(4) 0.053(2) Uani 1 1 d . . . . .
H58 H -0.738358 0.844267 0.054354 0.064 Uiso 1 1 calc R . . . .
C59 C -0.6551(8) 0.7563(5) 0.0979(4) 0.050(2) Uani 1 1 d . . . . .
C60 C -0.5809(7) 0.7317(4) 0.1401(4) 0.0455(18) Uani 1 1 d . . . . .
H60 H -0.557312 0.681896 0.148101 0.055 Uiso 1 1 calc R . . . .
C61 C -0.6833(11) 0.9532(5) 0.0982(5) 0.070(3) Uani 1 1 d . . . . .
C62 C -0.6974(9) 0.7039(6) 0.0668(6) 0.069(3) Uani 1 1 d . . . . .
C63 C -0.3101(7) 0.7623(4) 0.1666(3) 0.0389(16) Uani 1 1 d . . . . .
C64 C -0.2693(8) 0.8284(4) 0.1494(4) 0.0455(18) Uani 1 1 d . . . . .
H64 H -0.315104 0.868511 0.169044 0.055 Uiso 1 1 calc R . . . .
C65 C -0.1634(9) 0.8376(5) 0.1041(4) 0.052(2) Uani 1 1 d . . . . .
C66 C -0.0927(8) 0.7810(5) 0.0759(4) 0.051(2) Uani 1 1 d . . . . .
H66 H -0.019356 0.786655 0.046131 0.062 Uiso 1 1 calc R . . . .
C67 C -0.1318(7) 0.7150(4) 0.0921(4) 0.0437(18) Uani 1 1 d . . . . .
C68 C -0.2368(7) 0.7054(4) 0.1365(3) 0.0386(16) Uani 1 1 d . . . . .
H68 H -0.259652 0.659239 0.146839 0.046 Uiso 1 1 calc R . . . .
C69 C -0.1257(11) 0.9099(5) 0.0875(6) 0.074(3) Uani 1 1 d . . . . .
C70 C -0.0573(8) 0.6505(5) 0.0635(4) 0.053(2) Uani 1 1 d . . . . .
C71 C -0.4419(7) 0.6725(4) 0.2503(3) 0.0404(17) Uani 1 1 d . . . . .
C72 C -0.3372(8) 0.6360(4) 0.2701(4) 0.0449(18) Uani 1 1 d . . . . .
H72 H -0.264081 0.656428 0.258339 0.054 Uiso 1 1 calc R . . . .
C73 C -0.3377(9) 0.5710(4) 0.3064(4) 0.0481(19) Uani 1 1 d . . . . .
C74 C -0.4423(10) 0.5391(4) 0.3244(4) 0.056(2) Uani 1 1 d . . . . .
H74 H -0.442203 0.494334 0.348597 0.067 Uiso 1 1 calc R . . . .
C75 C -0.5476(9) 0.5745(4) 0.3060(4) 0.051(2) Uani 1 1 d . . . . .
C76 C -0.5445(8) 0.6396(4) 0.2697(4) 0.0458(18) Uani 1 1 d . . . . .
H76 H -0.617091 0.662693 0.257588 0.055 Uiso 1 1 calc R . . . .
C77 C -0.2224(10) 0.5369(4) 0.3258(5) 0.063(3) Uani 1 1 d . . . . .
C78 C -0.6613(11) 0.5437(5) 0.3249(5) 0.066(3) Uani 1 1 d . . . . .
C79 C -0.4664(7) 0.8018(3) 0.2726(3) 0.0363(16) Uani 1 1 d . . . . .
C80 C -0.3741(7) 0.8135(3) 0.2992(3) 0.0381(16) Uani 1 1 d . . . . .
H80 H -0.291749 0.798613 0.279784 0.046 Uiso 1 1 calc R . . . .
C81 C -0.3989(7) 0.8463(4) 0.3532(3) 0.0401(17) Uani 1 1 d . . . . .
C82 C -0.5161(8) 0.8689(4) 0.3837(4) 0.0473(19) Uani 1 1 d . . . . .
H82 H -0.532826 0.890824 0.421076 0.057 Uiso 1 1 calc R . . . .
C83 C -0.6084(8) 0.8581(4) 0.3571(4) 0.054(2) Uani 1 1 d D . . . .
C84 C -0.5851(7) 0.8256(4) 0.3032(4) 0.0414(17) Uani 1 1 d . . . . .
H84 H -0.651356 0.819362 0.286496 0.050 Uiso 1 1 calc R . . . .
C85 C -0.2966(8) 0.8554(4) 0.3814(4) 0.050(2) Uani 1 1 d . . . . .
C86 C -0.7400(15) 0.8700(16) 0.3906(10) 0.096(4) Uani 0.544(13) 1 d D U P D 2
B1 B -0.4421(8) 0.7540(4) 0.2141(4) 0.0382(18) Uani 1 1 d . . . . .

loop_
_atom_site_aniso_label
_atom_site_aniso_U_11
_atom_site_aniso_U_22
_atom_site_aniso_U_33
_atom_site_aniso_U_23
_atom_site_aniso_U_13
_atom_site_aniso_U_12
Rh1 0.0414(3) 0.0247(2) 0.0293(3) -0.00221(18) -0.0096(2) -0.00270(18)
P1 0.0419(9) 0.0321(8) 0.0308(9) -0.0051(7) -0.0100(7) -0.0042(7)
P2 0.0429(10) 0.0280(8) 0.0317(9) -0.0043(7) -0.0103(7) 0.0005(7)
P3 0.0453(10) 0.0268(8) 0.0311(9) -0.0018(6) -0.0126(7) -0.0066(7)
P4 0.0414(9) 0.0237(7) 0.0299(9) 0.0004(6) -0.0092(7) -0.0036(6)
O1 0.052(3) 0.049(3) 0.055(4) -0.018(3) -0.015(3) 0.003(3)
O2 0.052(3) 0.041(3) 0.049(3) 0.001(2) -0.015(3) -0.017(2)
C1 0.039(4) 0.045(4) 0.038(4) 0.003(3) -0.013(3) -0.012(3)
C2 0.056(5) 0.055(5) 0.039(5) -0.007(4) -0.012(4) -0.011(4)
C3 0.069(6) 0.081(7) 0.037(5) 0.002(4) -0.014(4) -0.017(5)
C4 0.070(6) 0.094(8) 0.037(5) 0.024(5) -0.020(4) -0.037(6)
C5 0.071(6) 0.059(6) 0.066(6) 0.018(5) -0.033(5) -0.028(5)
C6 0.067(5) 0.050(5) 0.040(5) 0.000(4) -0.017(4) -0.012(4)
C7 0.040(4) 0.032(3) 0.033(4) -0.001(3) -0.007(3) -0.003(3)
C8 0.057(5) 0.042(4) 0.062(6) -0.021(4) 0.007(4) -0.016(4)
C9 0.085(7) 0.048(5) 0.067(7) -0.034(5) 0.011(5) -0.020(5)
C10 0.069(6) 0.042(4) 0.050(5) -0.013(4) -0.009(4) -0.017(4)
C11 0.055(5) 0.057(5) 0.057(6) -0.018(4) -0.006(4) -0.019(4)
C12 0.051(5) 0.052(5) 0.046(5) -0.025(4) -0.006(4) -0.006(4)
C13 0.047(4) 0.043(4) 0.028(4) -0.010(3) -0.009(3) -0.002(3)
C14 0.045(4) 0.037(4) 0.035(4) -0.008(3) -0.010(3) 0.002(3)
C15 0.052(4) 0.031(3) 0.039(4) -0.007(3) -0.017(3) 0.004(3)
C16 0.048(4) 0.030(3) 0.036(4) -0.002(3) -0.013(3) 0.001(3)
C17 0.053(4) 0.031(3) 0.034(4) -0.005(3) -0.012(3) -0.002(3)
C18 0.066(5) 0.036(4) 0.033(4) 0.002(3) -0.018(4) 0.000(3)
C19 0.070(5) 0.031(4) 0.041(5) 0.000(3) -0.012(4) -0.005(3)
C20 0.072(6) 0.032(4) 0.052(5) -0.001(3) -0.023(4) -0.008(4)
C21 0.062(5) 0.028(3) 0.042(4) -0.004(3) -0.017(4) -0.001(3)
C22 0.045(4) 0.029(3) 0.031(4) -0.003(3) -0.010(3) -0.005(3)
C23 0.054(5) 0.036(4) 0.065(6) -0.019(4) -0.021(4) 0.004(3)
C24 0.060(5) 0.048(5) 0.082(7) -0.032(5) -0.025(5) 0.010(4)
C25 0.069(6) 0.051(5) 0.046(5) -0.012(4) -0.013(4) -0.022(4)
C26 0.037(4) 0.051(4) 0.043(5) -0.001(3) -0.011(3) -0.005(3)
C27 0.046(4) 0.046(4) 0.034(4) -0.005(3) -0.015(3) -0.001(3)
C28 0.047(4) 0.032(3) 0.029(4) -0.006(3) -0.007(3) -0.001(3)
C29 0.050(4) 0.041(4) 0.042(4) -0.001(3) -0.013(3) -0.007(3)
C30 0.042(4) 0.058(5) 0.032(4) 0.006(3) -0.010(3) -0.011(3)
C31 0.062(5) 0.046(4) 0.035(4) 0.003(3) -0.015(4) 0.005(4)
C32 0.098(8) 0.027(4) 0.067(6) 0.005(4) -0.031(6) -0.003(4)
C33 0.064(5) 0.035(4) 0.051(5) 0.008(3) -0.024(4) -0.008(4)
C34 0.071(6) 0.035(4) 0.042(5) -0.012(3) -0.019(4) 0.007(4)
C35 0.090(7) 0.057(5) 0.032(5) -0.016(4) -0.020(4) 0.009(5)
C36 0.081(6) 0.036(4) 0.045(5) -0.018(3) -0.011(4) 0.010(4)
C37 0.067(5) 0.040(4) 0.049(5) -0.011(3) -0.020(4) 0.006(4)
C38 0.063(5) 0.033(4) 0.035(4) -0.005(3) -0.017(4) -0.004(3)
C39 0.050(4) 0.032(3) 0.034(4) -0.008(3) -0.011(3) -0.002(3)
C40 0.051(4) 0.031(3) 0.032(4) 0.000(3) -0.011(3) -0.007(3)
C41 0.050(4) 0.031(3) 0.039(4) 0.002(3) -0.014(3) -0.006(3)
C42 0.043(4) 0.028(3) 0.039(4) 0.001(3) -0.010(3) -0.007(3)
C43 0.042(4) 0.037(4) 0.036(4) 0.001(3) -0.010(3) -0.003(3)
C44 0.077(6) 0.034(4) 0.031(4) -0.003(3) -0.013(4) -0.008(4)
C45 0.075(6) 0.039(4) 0.044(5) -0.014(3) -0.016(4) -0.005(4)
C46 0.066(5) 0.061(5) 0.027(4) 0.000(3) -0.012(4) 0.003(4)
C47 0.064(5) 0.032(4) 0.038(4) -0.001(3) -0.013(4) 0.004(3)
C48 0.052(4) 0.034(4) 0.035(4) -0.001(3) -0.006(3) -0.001(3)
C49 0.046(4) 0.028(3) 0.028(4) -0.001(3) -0.009(3) -0.002(3)
C50 0.048(4) 0.033(4) 0.045(5) 0.005(3) -0.004(3) -0.004(3)
C51 0.065(5) 0.034(4) 0.044(5) 0.010(3) -0.008(4) 0.000(4)
C52 0.060(5) 0.028(4) 0.050(5) -0.004(3) -0.018(4) 0.006(3)
C53 0.045(5) 0.036(4) 0.082(7) -0.009(4) -0.006(4) 0.002(3)
C54 0.051(5) 0.034(4) 0.071(6) 0.001(4) -0.008(4) -0.007(3)
Cl7 0.152(4) 0.078(3) 0.087(3) 0.020(2) -0.044(3) -0.043(3)
Cl7B 0.191(11) 0.144(10) 0.117(9) -0.037(8) -0.021(9) 0.002(10)
Cl8 0.142(5) 0.188(7) 0.112(5) -0.019(4) 0.010(4) 0.019(5)
Cl8B 0.189(12) 0.128(10) 0.102(10) -0.031(8) 0.009(9) -0.011(10)
Cl9 0.223(6) 0.068(3) 0.096(4) 0.020(2) -0.029(4) -0.045(3)
Cl9B 0.219(10) 0.138(10) 0.145(10) -0.008(9) -0.035(9) -0.027(10)
C89 0.179(8) 0.121(8) 0.095(7) -0.022(7) -0.031(7) -0.020(7)
C89B 0.186(9) 0.129(8) 0.105(8) -0.023(8) -0.018(8) -0.017(8)
Cl1 0.079(2) 0.0464(16) 0.105(3) 0.0050(17) -0.023(2) 0.0077(15)
Cl1B 0.179(12) 0.101(9) 0.112(10) -0.035(8) -0.011(10) -0.015(9)
Cl2 0.107(3) 0.067(2) 0.188(5) 0.053(3) -0.087(3) -0.042(2)
Cl2B 0.149(9) 0.067(7) 0.093(8) -0.023(6) -0.004(8) -0.005(7)
Cl3 0.212(6) 0.0479(19) 0.049(2) -0.0113(15) -0.005(3) 0.000(3)
Cl3B 0.115(9) 0.041(5) 0.083(7) 0.022(5) 0.002(7) 0.010(6)
C87 0.104(7) 0.033(4) 0.070(6) -0.010(4) -0.027(5) -0.010(5)
C87B 0.128(8) 0.050(7) 0.083(8) -0.008(7) -0.011(7) -0.004(7)
Cl4 0.108(5) 0.275(9) 0.179(7) -0.106(6) -0.005(5) -0.087(6)
Cl4B 0.145(8) 0.229(9) 0.138(8) -0.042(8) 0.024(7) -0.031(8)
Cl5 0.127(6) 0.198(7) 0.164(6) -0.006(6) 0.000(5) -0.037(6)
Cl5B 0.181(9) 0.246(11) 0.152(9) -0.079(8) -0.019(8) -0.017(9)
Cl6 0.095(4) 0.272(7) 0.100(4) -0.103(4) -0.036(3) 0.018(5)
Cl6B 0.086(6) 0.209(9) 0.116(7) -0.027(7) -0.011(5) 0.040(6)
C88 0.110(6) 0.231(7) 0.132(6) -0.064(6) -0.016(6) -0.015(6)
C88B 0.114(6) 0.232(7) 0.134(6) -0.062(6) -0.014(6) -0.014(6)
F1 0.124(5) 0.045(3) 0.077(4) -0.008(3) -0.029(4) 0.007(3)
F2 0.229(12) 0.064(5) 0.308(15) -0.038(7) -0.211(13) 0.040(6)
F3 0.310(15) 0.044(4) 0.160(9) 0.036(5) 0.144(10) 0.046(6)
F4 0.136(8) 0.218(12) 0.181(11) -0.106(9) 0.013(7) -0.112(8)
F5 0.317(15) 0.069(5) 0.216(11) -0.031(6) -0.226(12) 0.005(7)
F6 0.097(5) 0.069(4) 0.128(6) -0.056(4) -0.064(4) 0.012(3)
F7 0.103(5) 0.048(3) 0.095(5) -0.028(3) 0.007(4) -0.025(3)
F8 0.218(11) 0.071(5) 0.188(10) 0.067(6) -0.112(9) -0.074(6)
F9 0.151(7) 0.093(5) 0.136(7) -0.060(5) 0.085(6) -0.075(5)
F10 0.093(4) 0.070(4) 0.074(4) -0.035(3) 0.026(3) -0.016(3)
F11 0.070(3) 0.063(3) 0.094(4) -0.045(3) -0.020(3) -0.002(3)
F12 0.081(4) 0.074(4) 0.080(4) -0.028(3) -0.030(3) 0.032(3)
F13 0.126(6) 0.060(4) 0.140(7) -0.035(4) -0.089(5) 0.020(4)
F14 0.094(5) 0.113(6) 0.081(5) -0.008(4) -0.027(4) 0.037(4)
F15 0.124(6) 0.042(3) 0.126(6) 0.024(3) -0.066(5) -0.007(3)
F16 0.169(8) 0.201(10) 0.083(6) 0.026(6) -0.050(6) -0.135(8)
F17 0.126(6) 0.087(5) 0.110(6) 0.033(4) -0.030(5) -0.057(5)
F18 0.094(6) 0.074(5) 0.285(14) -0.047(7) 0.046(7) -0.035(4)
F19 0.080(4) 0.128(6) 0.061(4) 0.016(4) -0.025(3) -0.053(4)
F20 0.182(9) 0.112(6) 0.173(9) 0.081(6) -0.142(8) -0.079(6)
F21 0.101(6) 0.221(11) 0.140(8) -0.131(8) -0.028(5) -0.022(6)
F22 0.084(8) 0.139(11) 0.143(10) -0.034(9) 0.036(7) -0.015(8)
F22B 0.047(6) 0.148(12) 0.076(8) -0.021(10) 0.000(6) 0.015(9)
F23 0.054(7) 0.128(11) 0.080(7) -0.018(9) -0.010(5) 0.016(8)
F23B 0.072(8) 0.119(11) 0.121(10) 0.003(9) 0.015(8) 0.038(8)
F24 0.073(7) 0.160(12) 0.052(7) -0.008(8) 0.003(6) 0.021(8)
F24B 0.081(9) 0.154(12) 0.056(8) -0.037(8) 0.004(8) 0.028(9)
C0AA 0.060(6) 0.134(10) 0.081(7) -0.020(8) -0.001(6) 0.017(7)
C55 0.051(4) 0.029(3) 0.034(4) -0.007(3) -0.010(3) 0.000(3)
C56 0.051(4) 0.035(4) 0.044(5) -0.004(3) -0.012(3) -0.005(3)
C57 0.063(5) 0.034(4) 0.056(5) -0.005(3) -0.024(4) -0.001(3)
C58 0.060(5) 0.052(5) 0.053(5) -0.004(4) -0.031(4) 0.002(4)
C59 0.051(5) 0.049(5) 0.060(5) -0.009(4) -0.025(4) -0.007(4)
C60 0.049(4) 0.035(4) 0.055(5) -0.005(3) -0.013(4) -0.007(3)
C61 0.102(8) 0.038(5) 0.070(7) -0.003(4) -0.037(6) 0.016(5)
C62 0.058(6) 0.060(6) 0.100(9) -0.013(6) -0.036(6) -0.007(5)
C63 0.049(4) 0.034(4) 0.035(4) -0.005(3) -0.017(3) 0.002(3)
C64 0.064(5) 0.032(4) 0.040(4) -0.013(3) -0.009(4) -0.003(3)
C65 0.071(6) 0.047(5) 0.042(5) -0.008(4) -0.011(4) -0.014(4)
C66 0.055(5) 0.053(5) 0.047(5) -0.013(4) -0.003(4) -0.012(4)
C67 0.051(4) 0.046(4) 0.039(4) -0.015(3) -0.016(3) -0.003(3)
C68 0.046(4) 0.033(3) 0.040(4) -0.009(3) -0.018(3) 0.001(3)
C69 0.090(8) 0.050(6) 0.076(8) -0.018(5) 0.012(6) -0.031(5)
C70 0.045(4) 0.060(5) 0.054(5) -0.019(4) -0.011(4) 0.001(4)
C71 0.059(5) 0.026(3) 0.035(4) -0.009(3) -0.010(3) 0.001(3)
C72 0.063(5) 0.029(4) 0.043(5) -0.010(3) -0.012(4) -0.003(3)
C73 0.073(6) 0.034(4) 0.039(4) -0.007(3) -0.017(4) -0.004(4)
C74 0.098(7) 0.028(4) 0.042(5) -0.008(3) -0.014(5) -0.011(4)
C75 0.066(5) 0.038(4) 0.050(5) -0.007(3) -0.007(4) -0.014(4)
C76 0.057(5) 0.040(4) 0.042(5) -0.013(3) -0.012(4) -0.004(3)
C77 0.094(7) 0.032(4) 0.061(6) -0.001(4) -0.022(5) 0.002(4)
C78 0.096(8) 0.053(5) 0.053(6) -0.009(4) -0.011(5) -0.025(5)
C79 0.048(4) 0.023(3) 0.037(4) 0.002(3) -0.011(3) -0.004(3)
C80 0.049(4) 0.025(3) 0.039(4) -0.003(3) -0.009(3) -0.003(3)
C81 0.059(5) 0.024(3) 0.035(4) 0.000(3) -0.011(3) -0.005(3)
C82 0.073(6) 0.035(4) 0.031(4) -0.001(3) -0.012(4) 0.000(4)
C83 0.058(5) 0.044(4) 0.044(5) 0.003(4) 0.004(4) 0.007(4)
C84 0.049(4) 0.035(4) 0.041(4) 0.000(3) -0.013(3) -0.004(3)
C85 0.060(5) 0.045(4) 0.050(5) -0.009(4) -0.015(4) -0.015(4)
C86 0.058(6) 0.135(10) 0.080(7) -0.020(8) -0.004(6) 0.014(7)
B1 0.052(5) 0.023(3) 0.039(5) -0.006(3) -0.012(4) 0.002(3)

loop_
_atom_type_symbol
_atom_type_description
_atom_type_scat_dispersion_real
_atom_type_scat_dispersion_imag
_atom_type_scat_source
C C 0.0181 0.0091 'International Tables Vol C Tables 4.2.6.8 and 6.1.1.4'
H H 0.0000 0.0000 'International Tables Vol C Tables 4.2.6.8 and 6.1.1.4'
B B 0.0090 0.0039 'International Tables Vol C Tables 4.2.6.8 and 6.1.1.4'
Cl Cl 0.3639 0.7018 'International Tables Vol C Tables 4.2.6.8 and 6.1.1.4'
F F 0.0727 0.0534 'International Tables Vol C Tables 4.2.6.8 and 6.1.1.4'
O O 0.0492 0.0322 'International Tables Vol C Tables 4.2.6.8 and 6.1.1.4'
P P 0.2955 0.4335 'International Tables Vol C Tables 4.2.6.8 and 6.1.1.4'
Rh Rh 0.0927 3.6045 'International Tables Vol C Tables 4.2.6.8 and 6.1.1.4'

loop_
_exptl_crystal_face_index_h
_exptl_crystal_face_index_k
_exptl_crystal_face_index_l
_exptl_crystal_face_perp_dist
0 -12 -2 0.0089
0 12 2 0.0109
0 0 14 0.0208
0 0 -14 0.0488
-7 -2 -5 0.0975
7 2 -1 0.0721

loop_
_geom_angle_atom_site_label_1
_geom_angle_atom_site_label_2
_geom_angle_atom_site_label_3
_geom_angle
P1 Rh1 P4 158.48(6)
P2 Rh1 P1 88.18(7)
P2 Rh1 P4 98.67(7)
P3 Rh1 P1 98.33(7)
P3 Rh1 P2 142.83(6)
P3 Rh1 P4 88.51(7)
C1 P1 Rh1 122.2(2)
C7 P1 Rh1 109.5(2)
C7 P1 C1 100.4(3)
C7 P1 C13 102.7(3)
C13 P1 Rh1 118.3(3)
C13 P1 C1 100.8(3)
C15 P2 Rh1 111.2(2)
C16 P2 Rh1 110.5(3)
C16 P2 C15 97.5(3)
C22 P2 Rh1 125.9(2)
C22 P2 C15 102.6(3)
C22 P2 C16 105.2(3)
C28 P3 Rh1 125.9(2)
C28 P3 C39 104.6(3)
C28 P3 C40 103.0(3)
C39 P3 Rh1 111.3(3)
C40 P3 Rh1 110.6(2)
C40 P3 C39 97.6(3)
C42 P4 Rh1 117.8(2)
C42 P4 C43 101.2(3)
C42 P4 C49 103.5(3)
C43 P4 Rh1 121.7(2)
C49 P4 Rh1 109.6(2)
C49 P4 C43 100.4(3)
C14 O1 H1 109.5
C41 O2 H2 109.5
C2 C1 P1 120.9(6)
C6 C1 P1 119.7(6)
C6 C1 C2 119.3(7)
C1 C2 H2A 120.2
C1 C2 C3 119.6(9)
C3 C2 H2A 120.2
C2 C3 H3 119.7
C4 C3 C2 120.6(10)
C4 C3 H3 119.7
C3 C4 H4 119.7
C3 C4 C5 120.6(9)
C5 C4 H4 119.7
C4 C5 H5 120.1
C4 C5 C6 119.7(9)
C6 C5 H5 120.1
C1 C6 C5 120.2(9)
C1 C6 H6 119.9
C5 C6 H6 119.9
C8 C7 P1 118.9(6)
C12 C7 P1 123.0(6)
C12 C7 C8 118.0(7)
C7 C8 H8 119.9
C7 C8 C9 120.3(8)
C9 C8 H8 119.9
C8 C9 H9 119.6
C10 C9 C8 120.8(8)
C10 C9 H9 119.6
C9 C10 H10 120.6
C9 C10 C11 118.9(8)
C11 C10 H10 120.6
C10 C11 H11 119.9
C10 C11 C12 120.2(8)
C12 C11 H11 119.9
C7 C12 C11 121.7(8)
C7 C12 H12 119.2
C11 C12 H12 119.2
P1 C13 H13A 108.7
P1 C13 H13B 108.7
H13A C13 H13B 107.6
C14 C13 P1 114.4(5)
C14 C13 H13A 108.7
C14 C13 H13B 108.7
O1 C14 C13 108.5(6)
O1 C14 H14 108.1
O1 C14 C15 110.8(6)
C13 C14 H14 108.1
C13 C14 C15 113.1(7)
C15 C14 H14 108.1
P2 C15 H15A 108.0
P2 C15 H15B 108.0
C14 C15 P2 117.2(5)
C14 C15 H15A 108.0
C14 C15 H15B 108.0
H15A C15 H15B 107.2
C17 C16 P2 123.2(6)
C17 C16 C21 119.0(7)
C21 C16 P2 117.8(6)
C16 C17 H17 120.3
C16 C17 C18 119.3(7)
C18 C17 H17 120.3
C17 C18 H18 119.5
C19 C18 C17 121.1(7)
C19 C18 H18 119.5
C18 C19 H19 120.3
C20 C19 C18 119.4(8)
C20 C19 H19 120.3
C19 C20 H20 120.1
C19 C20 C21 119.9(8)
C21 C20 H20 120.1
C16 C21 H21 119.3
C20 C21 C16 121.4(8)
C20 C21 H21 119.3
C23 C22 P2 119.2(6)
C27 C22 P2 123.9(6)
C27 C22 C23 116.9(7)
C22 C23 H23 119.5
C24 C23 C22 121.1(8)
C24 C23 H23 119.5
C23 C24 H24 119.3
C25 C24 C23 121.4(8)
C25 C24 H24 119.3
C24 C25 H25 120.6
C24 C25 C26 118.8(8)
C26 C25 H25 120.6
C25 C26 H26 120.0
C27 C26 C25 120.1(7)
C27 C26 H26 120.0
C22 C27 H27 119.1
C26 C27 C22 121.8(7)
C26 C27 H27 119.1
C29 C28 P3 122.7(6)
C33 C28 P3 118.3(6)
C33 C28 C29 119.0(7)
C28 C29 H29 120.0
C30 C29 C28 120.0(7)
C30 C29 H29 120.0
C29 C30 H30 119.6
C29 C30 C31 120.9(8)
C31 C30 H30 119.6
C30 C31 H31 120.0
C32 C31 C30 119.9(7)
C32 C31 H31 120.0
C31 C32 H32 120.2
C31 C32 C33 119.7(8)
C33 C32 H32 120.2
C28 C33 C32 120.5(8)
C28 C33 H33 119.8
C32 C33 H33 119.8
C35 C34 H34 120.4
C35 C34 C39 119.2(8)
C39 C34 H34 120.4
C34 C35 H35 119.4
C34 C35 C36 121.2(8)
C36 C35 H35 119.4
C35 C36 H36 120.4
C37 C36 C35 119.3(7)
C37 C36 H36 120.4
C36 C37 H37 119.9
C36 C37 C38 120.3(8)
C38 C37 H37 119.9
C37 C38 H38 119.9
C39 C38 C37 120.2(7)
C39 C38 H38 119.9
C34 C39 P3 122.2(6)
C38 C39 P3 117.8(6)
C38 C39 C34 119.9(7)
P3 C40 H40A 108.1
P3 C40 H40B 108.1
H40A C40 H40B 107.3
C41 C40 P3 116.9(5)
C41 C40 H40A 108.1
C41 C40 H40B 108.1
O2 C41 C40 109.5(6)
O2 C41 H41 109.3
O2 C41 C42 105.6(6)
C40 C41 H41 109.3
C42 C41 C40 113.7(6)
C42 C41 H41 109.3
P4 C42 H42A 108.9
P4 C42 H42B 108.9
C41 C42 P4 113.6(5)
C41 C42 H42A 108.9
C41 C42 H42B 108.9
H42A C42 H42B 107.7
C44 C43 P4 119.9(5)
C44 C43 C48 118.5(7)
C48 C43 P4 121.6(6)
C43 C44 H44 119.5
C45 C44 C43 121.0(7)
C45 C44 H44 119.5
C44 C45 H45 119.9
C44 C45 C46 120.1(8)
C46 C45 H45 119.9
C45 C46 H46 120.4
C47 C46 C45 119.2(8)
C47 C46 H46 120.4
C46 C47 H47 119.6
C48 C47 C46 120.9(7)
C48 C47 H47 119.6
C43 C48 H48 119.9
C47 C48 C43 120.2(7)
C47 C48 H48 119.9
C50 C49 P4 120.1(6)
C54 C49 P4 122.1(6)
C54 C49 C50 117.7(7)
C49 C50 H50 119.7
C49 C50 C51 120.5(7)
C51 C50 H50 119.7
C50 C51 H51 119.9
C52 C51 C50 120.2(7)
C52 C51 H51 119.9
C51 C52 H52 119.9
C51 C52 C53 120.2(7)
C53 C52 H52 119.9
C52 C53 H53 120.0
C52 C53 C54 120.0(8)
C54 C53 H53 120.0
C49 C54 C53 121.3(8)
C49 C54 H54 119.3
C53 C54 H54 119.3
Cl7 C89 Cl8 108.1(13)
Cl7 C89 H89 109.3
Cl8 C89 H89 109.3
Cl9 C89 Cl7 108.9(12)
Cl9 C89 Cl8 112.0(14)
Cl9 C89 H89 109.3
Cl7B C89B H89B 111.3
Cl8B C89B Cl7B 108(2)
Cl8B C89B Cl9B 112(2)
Cl8B C89B H89B 111.3
Cl9B C89B Cl7B 102.2(19)
Cl9B C89B H89B 111.3
Cl1 C87 H87 107.9
Cl2 C87 Cl1 110.8(7)
Cl2 C87 Cl3 113.6(9)
Cl2 C87 H87 107.9
Cl3 C87 Cl1 108.5(8)
Cl3 C87 H87 107.9
Cl1B C87B H87B 105.4
Cl2B C87B Cl1B 109.0(16)
Cl2B C87B Cl3B 125(2)
Cl2B C87B H87B 105.4
Cl3B C87B Cl1B 105.3(17)
Cl3B C87B H87B 105.4
C88 Cl5 Cl6 44.5(10)
C88 Cl6 Cl5 43.7(11)
Cl4 C88 H88 109.9
Cl5 C88 Cl4 118.7(19)
Cl5 C88 Cl6 91.7(15)
Cl5 C88 H88 109.9
Cl6 C88 Cl4 115.3(19)
Cl6 C88 H88 109.9
Cl4B C88B Cl5B 104.6(19)
Cl4B C88B H88B 107.3
Cl5B C88B H88B 107.3
Cl6B C88B Cl4B 114(2)
Cl6B C88B Cl5B 116(2)
Cl6B C88B H88B 107.3
F22B C0AA C83 109.4(19)
F23B C0AA F22B 100.0(19)
F23B C0AA C83 114.0(19)
F24B C0AA F22B 109(2)
F24B C0AA F23B 104(2)
F24B C0AA C83 119(2)
C56 C55 B1 118.9(7)
C60 C55 C56 116.3(7)
C60 C55 B1 124.4(6)
C55 C56 H56 119.0
C57 C56 C55 121.9(8)
C57 C56 H56 119.0
C56 C57 C58 120.7(7)
C56 C57 C61 120.1(8)
C58 C57 C61 119.2(8)
C57 C58 H58 121.0
C59 C58 C57 118.1(8)
C59 C58 H58 121.0
C58 C59 C60 121.2(8)
C58 C59 C62 119.3(8)
C60 C59 C62 119.5(8)
C55 C60 C59 121.8(7)
C55 C60 H60 119.1
C59 C60 H60 119.1
F1 C61 C57 114.4(8)
F2 C61 F1 101.3(10)
F2 C61 C57 113.4(10)
F3 C61 F1 105.7(11)
F3 C61 F2 108.9(12)
F3 C61 C57 112.4(9)
F4 C62 C59 108.1(10)
F5 C62 F4 100.7(11)
F5 C62 F6 113.7(11)
F5 C62 C59 115.7(9)
F6 C62 F4 99.8(10)
F6 C62 C59 116.1(8)
C64 C63 C68 115.7(7)
C64 C63 B1 121.8(6)
C68 C63 B1 122.3(7)
C63 C64 H64 118.8
C63 C64 C65 122.3(7)
C65 C64 H64 118.8
C64 C65 C69 119.5(8)
C66 C65 C64 120.8(8)
C66 C65 C69 119.7(9)
C65 C66 H66 121.1
C65 C66 C67 117.7(8)
C67 C66 H66 121.1
C66 C67 C70 120.4(8)
C68 C67 C66 121.9(7)
C68 C67 C70 117.6(7)
C63 C68 H68 119.3
C67 C68 C63 121.4(7)
C67 C68 H68 119.3
F7 C69 C65 112.9(9)
F8 C69 F7 103.2(9)
F8 C69 F9 108.6(11)
F8 C69 C65 111.9(10)
F9 C69 F7 105.5(10)
F9 C69 C65 114.0(9)
F10 C70 C67 113.0(8)
F11 C70 F10 106.1(8)
F11 C70 C67 112.7(7)
F12 C70 F10 107.9(7)
F12 C70 F11 104.6(8)
F12 C70 C67 112.0(7)
C72 C71 B1 120.5(7)
C76 C71 C72 115.5(7)
C76 C71 B1 123.5(7)
C71 C72 H72 119.0
C73 C72 C71 122.0(8)
C73 C72 H72 119.0
C72 C73 C77 117.9(8)
C74 C73 C72 120.8(8)
C74 C73 C77 121.2(8)
C73 C74 H74 120.8
C73 C74 C75 118.4(8)
C75 C74 H74 120.8
C74 C75 C78 120.5(8)
C76 C75 C74 119.5(8)
C76 C75 C78 120.0(9)
C71 C76 C75 123.7(8)
C71 C76 H76 118.1
C75 C76 H76 118.1
F13 C77 C73 112.7(7)
F14 C77 F13 104.8(10)
F14 C77 C73 113.4(8)
F15 C77 F13 106.5(9)
F15 C77 F14 105.5(8)
F15 C77 C73 113.3(9)
F16 C78 F17 101.0(9)
F16 C78 C75 113.1(9)
F17 C78 C75 113.3(10)
F18 C78 F16 107.5(12)
F18 C78 F17 105.9(10)
F18 C78 C75 114.9(8)
C80 C79 C84 116.1(7)
C80 C79 B1 123.2(7)
C84 C79 B1 120.2(7)
C79 C80 H80 119.1
C81 C80 C79 121.8(7)
C81 C80 H80 119.1
C80 C81 C85 119.8(7)
C82 C81 C80 121.9(8)
C82 C81 C85 118.2(7)
C81 C82 H82 121.7
C81 C82 C83 116.6(8)
C83 C82 H82 121.7
C82 C83 C0AA 112.0(13)
C82 C83 C86 121.6(12)
C84 C83 C0AA 124.7(13)
C84 C83 C82 122.2(8)
C84 C83 C86 115.5(12)
C79 C84 H84 119.3
C83 C84 C79 121.4(8)
C83 C84 H84 119.3
F19 C85 F20 108.9(9)
F19 C85 F21 105.6(8)
F19 C85 C81 114.6(7)
F20 C85 F21 103.5(10)
F20 C85 C81 111.2(7)
F21 C85 C81 112.3(8)
F22 C86 C83 114.7(18)
F23 C86 F22 98.5(17)
F23 C86 C83 112.2(18)
F24 C86 F22 103(2)
F24 C86 F23 112(2)
F24 C86 C83 115.0(18)
C55 B1 C63 104.4(6)
C55 B1 C71 115.5(7)
C55 B1 C79 113.3(6)
C63 B1 C71 111.0(6)
C79 B1 C63 111.5(6)
C79 B1 C71 101.4(6)

loop_
_geom_bond_atom_site_label_1
_geom_bond_atom_site_label_2
_geom_bond_distance
Rh1 P1 2.2976(19)
Rh1 P2 2.2977(19)
Rh1 P3 2.2899(19)
Rh1 P4 2.3170(18)
P1 C1 1.837(8)
P1 C7 1.827(7)
P1 C13 1.834(7)
P2 C15 1.844(7)
P2 C16 1.833(7)
P2 C22 1.817(7)
P3 C28 1.837(7)
P3 C39 1.845(7)
P3 C40 1.843(7)
P4 C42 1.833(7)
P4 C43 1.837(8)
P4 C49 1.834(7)
O1 H1 0.8400
O1 C14 1.442(9)
O2 H2 0.8400
O2 C41 1.443(9)
C1 C2 1.391(11)
C1 C6 1.376(11)
C2 H2A 0.9500
C2 C3 1.396(12)
C3 H3 0.9500
C3 C4 1.350(15)
C4 H4 0.9500
C4 C5 1.376(15)
C5 H5 0.9500
C5 C6 1.396(12)
C6 H6 0.9500
C7 C8 1.381(10)
C7 C12 1.372(11)
C8 H8 0.9500
C8 C9 1.404(12)
C9 H9 0.9500
C9 C10 1.364(13)
C10 H10 0.9500
C10 C11 1.378(12)
C11 H11 0.9500
C11 C12 1.386(12)
C12 H12 0.9500
C13 H13A 0.9900
C13 H13B 0.9900
C13 C14 1.514(10)
C14 H14 1.0000
C14 C15 1.528(11)
C15 H15A 0.9900
C15 H15B 0.9900
C16 C17 1.383(10)
C16 C21 1.392(11)
C17 H17 0.9500
C17 C18 1.397(11)
C18 H18 0.9500
C18 C19 1.390(12)
C19 H19 0.9500
C19 C20 1.369(11)
C20 H20 0.9500
C20 C21 1.385(11)
C21 H21 0.9500
C22 C23 1.401(10)
C22 C27 1.384(10)
C23 H23 0.9500
C23 C24 1.377(12)
C24 H24 0.9500
C24 C25 1.358(13)
C25 H25 0.9500
C25 C26 1.391(12)
C26 H26 0.9500
C26 C27 1.383(11)
C27 H27 0.9500
C28 C29 1.398(11)
C28 C33 1.371(10)
C29 H29 0.9500
C29 C30 1.366(11)
C30 H30 0.9500
C30 C31 1.377(12)
C31 H31 0.9500
C31 C32 1.366(13)
C32 H32 0.9500
C32 C33 1.400(11)
C33 H33 0.9500
C34 H34 0.9500
C34 C35 1.388(11)
C34 C39 1.397(11)
C35 H35 0.9500
C35 C36 1.390(12)
C36 H36 0.9500
C36 C37 1.377(12)
C37 H37 0.9500
C37 C38 1.401(11)
C38 H38 0.9500
C38 C39 1.381(10)
C40 H40A 0.9900
C40 H40B 0.9900
C40 C41 1.524(10)
C41 H41 1.0000
C41 C42 1.523(10)
C42 H42A 0.9900
C42 H42B 0.9900
C43 C44 1.398(11)
C43 C48 1.400(10)
C44 H44 0.9500
C44 C45 1.364(11)
C45 H45 0.9500
C45 C46 1.398(11)
C46 H46 0.9500
C46 C47 1.382(12)
C47 H47 0.9500
C47 C48 1.372(11)
C48 H48 0.9500
C49 C50 1.387(10)
C49 C54 1.366(11)
C50 H50 0.9500
C50 C51 1.392(10)
C51 H51 0.9500
C51 C52 1.352(12)
C52 H52 0.9500
C52 C53 1.356(12)
C53 H53 0.9500
C53 C54 1.389(11)
C54 H54 0.9500
Cl7 C89 1.74(2)
Cl7B C89B 1.79(3)
Cl8 C89 1.78(3)
Cl8B C89B 1.72(3)
Cl9 C89 1.72(2)
Cl9B C89B 1.74(3)
C89 H89 1.0000
C89B H89B 1.0000
Cl1 C87 1.749(13)
Cl1B C87B 1.75(2)
Cl2 C87 1.702(16)
Cl2B C87B 1.69(2)
Cl3 C87 1.734(13)
Cl3B C87B 1.72(2)
C87 H87 1.0000
C87B H87B 1.0000
Cl4 C88 1.71(3)
Cl4B C88B 1.65(3)
Cl5 Cl6 2.306(15)
Cl5 C88 1.59(3)
Cl5B C88B 1.75(3)
Cl6 C88 1.62(3)
Cl6B C88B 1.63(3)
C88 H88 1.0000
C88B H88B 1.0000
F1 C61 1.315(12)
F2 C61 1.304(14)
F3 C61 1.252(14)
F4 C62 1.408(15)
F5 C62 1.234(13)
F6 C62 1.247(11)
F7 C69 1.342(13)
F8 C69 1.308(15)
F9 C69 1.318(12)
F10 C70 1.333(11)
F11 C70 1.332(10)
F12 C70 1.316(11)
F13 C77 1.330(12)
F14 C77 1.324(12)
F15 C77 1.318(10)
F16 C78 1.307(12)
F17 C78 1.328(12)
F18 C78 1.275(13)
F19 C85 1.275(10)
F20 C85 1.285(11)
F21 C85 1.333(11)
F22 C86 1.38(3)
F22B C0AA 1.37(3)
F23 C86 1.33(3)
F23B C0AA 1.35(3)
F24 C86 1.259(19)
F24B C0AA 1.26(2)
C0AA C83 1.502(18)
C55 C56 1.400(10)
C55 C60 1.390(11)
C55 B1 1.618(11)
C56 H56 0.9500
C56 C57 1.385(11)
C57 C58 1.390(12)
C57 C61 1.495(11)
C58 H58 0.9500
C58 C59 1.370(12)
C59 C60 1.393(11)
C59 C62 1.500(13)
C60 H60 0.9500
C63 C64 1.400(11)
C63 C68 1.400(10)
C63 B1 1.644(12)
C64 H64 0.9500
C64 C65 1.401(12)
C65 C66 1.367(12)
C65 C69 1.497(12)
C66 H66 0.9500
C66 C67 1.388(12)
C67 C68 1.385(11)
C67 C70 1.503(11)
C68 H68 0.9500
C71 C72 1.410(11)
C71 C76 1.379(12)
C71 B1 1.657(10)
C72 H72 0.9500
C72 C73 1.389(11)
C73 C74 1.386(13)
C73 C77 1.498(13)
C74 H74 0.9500
C74 C75 1.396(13)
C75 C76 1.393(11)
C75 C78 1.468(14)
C76 H76 0.9500
C79 C80 1.390(11)
C79 C84 1.395(11)
C79 B1 1.641(11)
C80 H80 0.9500
C80 C81 1.383(10)
C81 C82 1.375(12)
C81 C85 1.496(12)
C82 H82 0.9500
C82 C83 1.384(13)
C83 C84 1.379(12)
C83 C86 1.506(17)
C84 H84 0.9500

loop_
_exptl_oxdiff_crystal_face_indexfrac_h
_exptl_oxdiff_crystal_face_indexfrac_k
_exptl_oxdiff_crystal_face_indexfrac_l
_exptl_oxdiff_crystal_face_x
_exptl_oxdiff_crystal_face_y
_exptl_oxdiff_crystal_face_z
-0.0046 -11.9907 -2.0322 0.6512 0.7305 0.0134
0.0046 11.9907 2.0322 -0.6512 -0.7305 -0.0134
-0.0024 -0.0055 13.9833 0.1364 -0.1649 -0.9764
0.0024 0.0055 -13.9833 -0.1364 0.1649 0.9764
-6.9954 -1.9882 -5.0118 -0.7066 0.6333 -0.0750
6.9964 1.9905 -0.9811 0.6482 -0.5626 0.4935
